data_1505230
loop_
_publ_author_name
'Socolsky, Cecilia'
'Asakawa, Yoshinori'
'Bard\'on, Alicia'

_publ_section_title
;
 Diterpenoid glycosides from the bitter fern Gleichenia quadripartita.
;
_journal_issue 12
_journal_name_full 'Journal of natural products'
_journal_page_first 1837
_journal_page_last 1845
_journal_paper_doi 10.1021/np070119m
_journal_volume 70
_journal_year 2007
_chemical_compound_source 'Local laboratory'
_chemical_formula_moiety 'C32 H56 O11 '
_chemical_formula_sum 'C32 H56 O11'
_chemical_formula_weight 616.789
_chemical_name_systematic
;
 ?
;
_space_group_IT_number 4
_symmetry_cell_setting monoclinic
_symmetry_space_group_name_Hall 'P 2yb'
_symmetry_space_group_name_H-M 'P 1 21 1'
_audit_creation_method maXus
_cell_angle_alpha 90.00
_cell_angle_beta 90.617(7)
_cell_angle_gamma 90.00
_cell_formula_units_Z 2
_cell_length_a 11.136(2)
_cell_length_b 11.655(3)
_cell_length_c 15.148(4)
_cell_measurement_temperature 298
_cell_volume 1965.9(8)
_computing_cell_refinement Scalepack(HKL)
_computing_data_collection 'DIP Image plate'
_computing_data_reduction 'maXus (Mackay et al., 1999)'
_computing_structure_refinement 'SHELXL-97 (Sheldrick, 1997)'
_diffrn_measured_fraction_theta_full 0.850
_diffrn_measured_fraction_theta_max 0.850
_diffrn_measurement_device 'DIP Image plate'
_diffrn_measurement_method IP
_diffrn_orient_matrix_type X=UH
_diffrn_orient_matrix_UB_11 0.03784
_diffrn_orient_matrix_UB_12 0.01351
_diffrn_orient_matrix_UB_13 -0.07461
_diffrn_orient_matrix_UB_21 0.00100
_diffrn_orient_matrix_UB_22 -0.08814
_diffrn_orient_matrix_UB_23 -0.01481
_diffrn_orient_matrix_UB_31 -0.05927
_diffrn_orient_matrix_UB_32 0.00328
_diffrn_orient_matrix_UB_33 -0.02780
_diffrn_radiation_source 'fine-focus sealed tube'
_diffrn_radiation_type ' MoK\a'
_diffrn_radiation_wavelength_id all
_diffrn_reflns_limit_h_max 12
_diffrn_reflns_limit_h_min -12
_diffrn_reflns_limit_k_max 0
_diffrn_reflns_limit_k_min -14
_diffrn_reflns_limit_l_max 18
_diffrn_reflns_limit_l_min -18
_diffrn_reflns_number 5634
_diffrn_reflns_theta_full 26.08
_diffrn_reflns_theta_max 26.08
_diffrn_reflns_theta_min 3.20
_exptl_absorpt_coefficient_mu 0.077
_exptl_absorpt_correction_T_max 0.974
_exptl_absorpt_correction_T_min 0.975
_exptl_absorpt_correction_type cylinder
_exptl_absorpt_process_details
;
Cylinder (Maslen, 1992)
;
_exptl_crystal_colour Colourless
_exptl_crystal_density_diffrn 1.042
_exptl_crystal_density_method 'not measured'
_exptl_crystal_description Plate
_refine_diff_density_max 0.204
_refine_diff_density_min -0.197
_refine_diff_density_rms 0.051
_refine_ls_abs_structure_details 'Flack H D (1983), Acta Cryst. A39, 876-881'
_refine_ls_abs_structure_Flack 0(2)
_refine_ls_extinction_coef 0.051(8)
_refine_ls_extinction_expression Fc^*^=kFc[1+0.001xFc^2^\l^3^/sin(2\q)]^-1/4^
_refine_ls_extinction_method SHELXL
_refine_ls_goodness_of_fit_ref 1.023
_refine_ls_hydrogen_treatment refxyz
_refine_ls_matrix_type full
_refine_ls_number_parameters 452
_refine_ls_number_reflns 3473
_refine_ls_number_restraints 1
_refine_ls_restrained_S_all 1.023
_refine_ls_R_factor_all 0.1040
_refine_ls_R_factor_gt 0.0755
_refine_ls_shift/su_max 0.000
_refine_ls_shift/su_mean 0.000
_refine_ls_structure_factor_coef Fsqd
_refine_ls_weighting_details 'calc w=1/[\s^2^(Fo^2^)+(0.1339P)^2^+0.3898P] where P=(Fo^2^+2Fc^2^)/3'
_refine_ls_weighting_scheme calc
_refine_ls_wR_factor_gt 0.2097
_refine_ls_wR_factor_ref 0.2417
_reflns_number_gt 2269
_reflns_number_total 3473
_reflns_threshold_expression >2sigma(I)
_cod_data_source_file np070119msi20070329_064017.cif
_cod_data_source_block global
_cod_depositor_comments
;
The following automatic conversions were performed:

'_symmetry_cell_setting' value 'Monoclinic' changed to 'monoclinic'
according to /home/saulius/struct/CIF-dictionaries/cif_core.dic
dictionary named 'cif_core.dic' version 2.4.1 from 2010-06-29.

Automatic conversion script
Id: cif_fix_values 1715 2011-07-08 13:25:40Z adriana 
;
_cod_original_cell_volume 1965.9(9)
_cod_original_sg_symbol_H-M 'P 21          '
_cod_original_formula_sum 'C32 H56 O11 '
_cod_database_code 1505230

loop_
_symmetry_equiv_pos_as_xyz
+X,+Y,+Z
'-X,+Y+ 1/2,-Z'

loop_
_atom_site_label
_atom_site_type_symbol
_atom_site_fract_x
_atom_site_fract_y
_atom_site_fract_z
_atom_site_U_iso_or_equiv
_atom_site_adp_type
_atom_site_occupancy
_atom_site_symmetry_multiplicity
_atom_site_calc_flag
_atom_site_refinement_flags
O1 O -0.7484(5) 0.2723(4) 0.3772(3) 0.0798(12) Uani 1 1 d .
O3 O -0.0384(5) 0.0294(4) 0.1795(3) 0.0840(13) Uani 1 1 d .
C4 C -0.1146(5) 0.1827(5) 0.0843(4) 0.0640(14) Uani 1 1 d .
O5 O -0.1678(6) -0.0759(5) 0.3112(3) 0.0980(16) Uani 1 1 d .
O6 O -0.4504(4) 0.1811(5) 0.2193(3) 0.0856(13) Uani 1 1 d .
O7 O -0.5956(5) 0.0372(5) 0.2110(3) 0.0939(15) Uani 1 1 d .
O8 O -0.8098(7) 0.0363(5) 0.5261(4) 0.116(2) Uani 1 1 d .
C9 C -0.0764(6) 0.1346(5) -0.0083(4) 0.0649(14) Uani 1 1 d .
C10 C -0.1168(8) 0.1740(7) -0.1729(5) 0.091(2) Uani 1 1 d .
C11 C -0.8342(7) 0.1316(6) 0.4708(5) 0.0795(18) Uani 1 1 d .
C12 C 0.0102(8) 0.2193(6) -0.1805(4) 0.083(2) Uani 1 1 d .
C13 C -0.8922(8) 0.2231(7) 0.5210(5) 0.086(2) Uani 1 1 d .
C14 C 0.0525(6) 0.1731(5) -0.0248(4) 0.0685(15) Uani 1 1 d .
O15 O 0.0490(8) 0.2144(6) -0.2719(4) 0.122(2) Uani 1 1 d .
C16 C -0.2465(7) 0.1578(6) 0.1074(5) 0.0778(17) Uani 1 1 d .
C17 C -0.0264(7) 0.1504(6) 0.1610(5) 0.0779(18) Uani 1 1 d .
C18 C -0.7938(8) 0.3661(6) 0.4253(5) 0.0850(19) Uani 1 1 d .
C58 C -0.1592(7) 0.1924(6) -0.0778(4) 0.0754(17) Uani 1 1 d .
C20 C -0.7185(6) 0.1782(5) 0.4335(4) 0.0708(15) Uani 1 1 d .
O21 O -1.0064(5) 0.1846(8) 0.5536(4) 0.124(2) Uani 1 1 d .
O22 O -0.4029(6) -0.1594(5) 0.3368(5) 0.116(2) Uani 1 1 d .
C23 C -0.5607(7) 0.1422(7) 0.2504(5) 0.0808(18) Uani 1 1 d .
C24 C -0.5483(7) 0.1287(6) 0.3470(5) 0.0755(17) Uani 1 1 d .
C25 C -0.4570(7) 0.0355(7) 0.3702(5) 0.0818(18) Uani 1 1 d .
O26 O -0.9513(8) 0.4225(7) 0.5242(4) 0.129(3) Uani 1 1 d .
O27 O -0.4484(8) 0.0171(7) 0.4627(4) 0.125(2) Uani 1 1 d .
O28 O -0.1610(7) 0.4445(6) 0.7225(7) 0.143(3) Uani 1 1 d .
C29 C -0.4900(8) -0.0732(7) 0.3229(6) 0.090(2) Uani 1 1 d .
C30 C -0.3170(8) 0.2692(8) 0.1217(6) 0.100(2) Uani 1 1 d .
C31 C -0.0600(10) 0.2153(8) 0.2458(5) 0.104(3) Uani 1 1 d .
C32 C 0.1363(7) 0.1260(8) 0.0483(5) 0.092(2) Uani 1 1 d .
C33 C 0.1280(12) 0.0383(8) -0.1488(7) 0.124(4) Uani 1 1 d .
C34 C -0.5099(8) -0.0533(7) 0.2265(6) 0.095(2) Uani 1 1 d .
C35 C -0.0967(8) 0.0048(6) -0.0130(5) 0.0840(19) Uani 1 1 d .
C36 C -0.9079(9) 0.3322(8) 0.4683(5) 0.096(3) Uani 1 1 d .
C37 C 0.0995(7) 0.1775(7) 0.1375(5) 0.091(2) Uani 1 1 d .
C38 C -0.4494(8) 0.2528(9) 0.1403(6) 0.109(3) Uani 1 1 d .
C39 C 0.1011(8) 0.1612(6) -0.1199(5) 0.0844(19) Uani 1 1 d .
C40 C 0.2208(8) 0.2270(8) -0.1261(6) 0.101(2) Uani 1 1 d .
C41 C -0.5561(11) -0.1573(11) 0.1768(9) 0.139(4) Uani 1 1 d .
C42 C -0.5019(12) 0.3663(12) 0.1653(13) 0.172(7) Uani 1 1 d .
O43 O -0.2078(11) 0.3321(10) 0.5684(9) 0.180(4) Uani 1 1 d .
C45 C -0.8077(15) 0.4635(9) 0.3608(9) 0.148(5) Uani 1 1 d .
C53 C -0.5143(10) 0.1911(16) 0.0645(7) 0.160(6) Uani 1 1 d .
C54 C -0.589(2) 0.416(3) 0.130(2) 0.297(17) Uani 1 1 d .
O55 O -0.6631(5) 0.0949(4) 0.3834(3) 0.0831(13) Uani 1 1 d .
O56 O 0.613(3) 0.406(2) 0.4374(18) 0.363(16) Uani 1 1 d .
O57 O 0.427(2) 0.703(2) 0.430(2) 0.384(19) Uani 1 1 d .
O59 O -0.253(3) 0.207(4) 0.511(3) 0.44(2) Uani 1 1 d .
O60 O -0.416(3) -0.395(3) 0.358(2) 0.395(18) Uani 1 1 d .
H3 H 0.0355 0.0131 0.2042 0.101 Uiso 1 1 d R
H4 H -0.1035 0.2639 0.0775 0.077 Uiso 1 1 d R
H8 H -0.7594 -0.0388 0.4912 0.139 Uiso 1 1 d R
H10A H -0.1677 0.2158 -0.2131 0.109 Uiso 1 1 d R
H10B H -0.1182 0.0940 -0.1880 0.109 Uiso 1 1 d R
H11 H -0.8857 0.1077 0.4229 0.095 Uiso 1 1 d R
H12 H 0.0072 0.2979 -0.1616 0.100 Uiso 1 1 d R
H13 H -0.8400 0.2401 0.5701 0.103 Uiso 1 1 d R
H14 H 0.0471 0.2551 -0.0199 0.082 Uiso 1 1 d R
H15 H 0.0634 0.3093 -0.2819 0.146 Uiso 1 1 d R
H16A H -0.2847 0.1152 0.0606 0.093 Uiso 1 1 d R
H16B H -0.2485 0.1139 0.1609 0.093 Uiso 1 1 d R
H18 H -0.7370 0.3894 0.4699 0.102 Uiso 1 1 d R
H58A H -0.2388 0.1613 -0.0738 0.090 Uiso 1 1 d R
H58B H -0.1617 0.2735 -0.0672 0.090 Uiso 1 1 d R
H20 H -0.6670 0.2022 0.4813 0.085 Uiso 1 1 d R
H22 H -0.3877 -0.2192 0.3728 0.139 Uiso 1 1 d R
H23 H -0.6211 0.1990 0.2384 0.097 Uiso 1 1 d R
H24 H -0.5227 0.2004 0.3720 0.091 Uiso 1 1 d R
H25 H -0.3793 0.0589 0.3499 0.098 Uiso 1 1 d R
H26 H -1.0307 0.4832 0.5086 0.155 Uiso 1 1 d R
H29 H -0.5651 -0.0988 0.3464 0.108 Uiso 1 1 d R
H30 H -0.2770 0.3420 0.1183 0.119 Uiso 1 1 d R
H31A H -0.0534 0.2963 0.2357 0.124 Uiso 1 1 d R
H31B H -0.0081 0.1936 0.2940 0.124 Uiso 1 1 d R
H31C H -0.1415 0.1965 0.2600 0.124 Uiso 1 1 d R
H32A H 0.1304 0.0439 0.0503 0.110 Uiso 1 1 d R
H32B H 0.2176 0.1477 0.0359 0.110 Uiso 1 1 d R
H33A H 0.1862 0.0039 -0.1098 0.149 Uiso 1 1 d R
H33B H 0.1578 0.0376 -0.2080 0.149 Uiso 1 1 d R
H33C H 0.0543 -0.0042 -0.1465 0.149 Uiso 1 1 d R
H34 H -0.4349 -0.0312 0.2010 0.113 Uiso 1 1 d R
H35A H -0.0727 -0.0227 -0.0698 0.101 Uiso 1 1 d R
H35B H -0.1803 -0.0116 -0.0045 0.101 Uiso 1 1 d R
H35C H -0.0499 -0.0325 0.0322 0.101 Uiso 1 1 d R
H36 H -0.9680 0.3188 0.4235 0.115 Uiso 1 1 d R
H37A H 0.1087 0.2592 0.1341 0.109 Uiso 1 1 d R
H37B H 0.1528 0.1475 0.1820 0.109 Uiso 1 1 d R
H40A H 0.2803 0.1921 -0.0885 0.121 Uiso 1 1 d R
H40B H 0.2077 0.3048 -0.1078 0.121 Uiso 1 1 d R
H40C H 0.2480 0.2262 -0.1860 0.121 Uiso 1 1 d R
H41A H -0.5014 -0.2202 0.1848 0.166 Uiso 1 1 d R
H41B H -0.5607 -0.1376 0.1153 0.166 Uiso 1 1 d R
H41C H -0.6342 -0.1791 0.1970 0.166 Uiso 1 1 d R
H42 H -0.4742 0.4041 0.2180 0.207 Uiso 1 1 d R
H45A H -0.8381 0.5316 0.3883 0.177 Uiso 1 1 d R
H45B H -0.8601 0.4414 0.3131 0.177 Uiso 1 1 d R
H45C H -0.7288 0.4782 0.3385 0.177 Uiso 1 1 d R
H53A H -0.5142 0.2396 0.0133 0.191 Uiso 1 1 d R
H53B H -0.5957 0.1742 0.0804 0.191 Uiso 1 1 d R
H53C H -0.4729 0.1209 0.0517 0.191 Uiso 1 1 d R
H54A H -0.6170 0.4890 0.1513 0.356 Uiso 1 1 d R
H54B H -0.6218 0.3847 0.0765 0.356 Uiso 1 1 d R

loop_
_atom_site_aniso_label
_atom_site_aniso_U_11
_atom_site_aniso_U_22
_atom_site_aniso_U_33
_atom_site_aniso_U_23
_atom_site_aniso_U_13
_atom_site_aniso_U_12
O1 0.097(3) 0.065(2) 0.077(3) 0.002(2) 0.014(2) 0.004(2)
O3 0.090(4) 0.074(3) 0.088(3) 0.019(2) 0.001(2) -0.004(2)
C4 0.062(4) 0.054(3) 0.077(4) 0.005(3) 0.008(2) -0.010(2)
O5 0.110(4) 0.091(3) 0.094(3) 0.010(3) 0.015(3) 0.002(3)
O6 0.065(3) 0.099(3) 0.094(3) 0.015(3) 0.008(2) 0.002(2)
O7 0.074(4) 0.116(4) 0.092(3) -0.011(3) 0.005(2) -0.005(3)
O8 0.163(6) 0.084(3) 0.102(4) 0.015(3) 0.034(4) -0.005(4)
C9 0.064(4) 0.054(3) 0.077(4) 0.001(3) 0.004(3) -0.004(2)
C10 0.119(7) 0.082(5) 0.071(4) 0.006(3) 0.002(4) -0.009(4)
C11 0.082(5) 0.082(4) 0.075(4) -0.004(3) 0.018(3) -0.017(3)
C12 0.114(6) 0.071(4) 0.065(4) -0.001(3) 0.015(3) -0.015(4)
C13 0.079(5) 0.106(5) 0.072(4) -0.013(4) 0.008(3) -0.002(4)
C14 0.070(4) 0.049(3) 0.086(4) 0.008(3) 0.010(3) 0.003(3)
O15 0.183(7) 0.108(4) 0.074(3) -0.013(3) 0.034(3) -0.037(4)
C16 0.077(4) 0.075(4) 0.081(4) 0.005(3) 0.012(3) -0.006(3)
C17 0.094(5) 0.063(4) 0.077(4) 0.013(3) -0.004(3) -0.010(3)
C18 0.097(6) 0.064(4) 0.094(5) -0.005(3) 0.005(4) 0.012(3)
C58 0.082(5) 0.066(4) 0.078(4) 0.006(3) -0.001(3) -0.007(3)
C20 0.073(4) 0.059(3) 0.080(4) -0.005(3) 0.010(3) 0.005(3)
O21 0.076(4) 0.194(7) 0.101(4) -0.028(4) 0.025(3) -0.025(4)
O22 0.099(5) 0.071(3) 0.179(6) 0.009(4) 0.022(4) 0.017(3)
C23 0.064(4) 0.087(5) 0.092(5) 0.006(4) 0.012(3) 0.005(3)
C24 0.067(4) 0.071(4) 0.089(4) -0.006(3) 0.013(3) 0.000(3)
C25 0.070(5) 0.082(4) 0.094(5) -0.005(4) 0.009(3) 0.004(3)
O26 0.159(7) 0.135(5) 0.094(4) -0.015(4) -0.002(4) 0.080(5)
O27 0.139(6) 0.140(6) 0.097(4) 0.005(4) -0.009(3) 0.032(5)
O28 0.093(5) 0.089(4) 0.246(9) -0.011(5) -0.031(5) 0.004(3)
C29 0.077(5) 0.069(4) 0.125(7) -0.012(4) 0.017(4) -0.003(3)
C30 0.075(5) 0.088(5) 0.136(7) 0.033(5) 0.028(4) 0.007(4)
C31 0.157(9) 0.084(5) 0.070(4) -0.004(4) -0.006(4) -0.016(5)
C32 0.063(5) 0.100(5) 0.113(6) 0.029(5) 0.003(3) 0.009(4)
C33 0.160(10) 0.071(5) 0.142(8) -0.006(5) 0.053(7) 0.019(6)
C34 0.077(5) 0.093(5) 0.114(6) -0.021(4) 0.021(4) -0.006(4)
C35 0.093(5) 0.059(4) 0.100(5) -0.005(3) 0.013(4) -0.011(3)
C36 0.101(6) 0.105(6) 0.082(5) -0.022(4) -0.002(4) 0.042(5)
C37 0.088(5) 0.094(5) 0.091(5) 0.023(4) -0.015(4) -0.030(4)
C38 0.077(6) 0.130(8) 0.120(7) 0.051(6) 0.017(4) 0.021(5)
C39 0.106(6) 0.056(4) 0.092(5) 0.002(3) 0.021(4) 0.005(3)
C40 0.078(6) 0.102(5) 0.123(6) 0.010(5) 0.027(4) 0.001(4)
C41 0.106(8) 0.124(8) 0.187(11) -0.070(8) 0.025(7) -0.014(6)
C42 0.103(9) 0.138(9) 0.278(17) 0.083(11) 0.076(9) 0.063(8)
O43 0.177(10) 0.154(8) 0.210(9) -0.015(8) 0.025(7) 0.033(7)
C45 0.211(15) 0.074(5) 0.157(10) 0.009(6) -0.002(9) 0.033(7)
C53 0.086(7) 0.280(18) 0.113(7) 0.071(10) -0.010(5) -0.029(9)
C54 0.21(2) 0.30(3) 0.38(3) 0.14(3) 0.09(2) 0.15(2)
O55 0.075(3) 0.072(3) 0.104(3) -0.006(2) 0.023(2) -0.004(2)
O56 0.40(3) 0.35(3) 0.35(2) -0.15(2) 0.16(2) -0.14(3)
O57 0.24(2) 0.33(3) 0.58(4) 0.30(3) -0.09(2) -0.007(17)
O59 0.27(3) 0.47(5) 0.58(5) -0.11(4) -0.02(3) -0.03(3)
O60 0.49(5) 0.31(3) 0.38(3) -0.07(3) -0.09(3) -0.02(3)

loop_
_atom_type_symbol
_atom_type_description
_atom_type_scat_dispersion_real
_atom_type_scat_dispersion_imag
_atom_type_scat_source
C C 0.0033 0.0016 'International Tables Vol C Tables 4.2.6.8 and 6.1.1.4'
H H 0.0000 0.0000 'International Tables Vol C Tables 4.2.6.8 and 6.1.1.4'
O O 0.0106 0.0060 'International Tables Vol C Tables 4.2.6.8 and 6.1.1.4'

loop_
_diffrn_radiation_wavelength
0.71073

loop_
_geom_angle_atom_site_label_1
_geom_angle_atom_site_label_2
_geom_angle_atom_site_label_3
_geom_angle
C18 O1 C20 111.7(5)
C16 C4 C17 112.4(5)
C16 C4 C9 113.7(5)
C17 C4 C9 113.8(6)
C23 O6 C38 118.5(6)
C23 O7 C34 112.7(5)
C14 C9 C35 114.9(6)
C14 C9 C58 108.4(5)
C35 C9 C58 108.2(6)
C14 C9 C4 107.7(5)
C35 C9 C4 110.6(6)
C58 C9 C4 106.7(5)
C12 C10 C58 108.6(6)
O8 C11 C13 110.2(6)
O8 C11 C20 110.1(7)
C13 C11 C20 108.4(6)
O15 C12 C10 110.2(6)
O15 C12 C39 110.7(7)
C10 C12 C39 114.6(6)
O21 C13 C11 110.3(7)
O21 C13 C36 110.2(7)
C11 C13 C36 112.8(6)
C9 C14 C32 110.0(5)
C9 C14 C39 117.6(6)
C32 C14 C39 114.9(6)
C30 C16 C4 111.3(6)
O3 C17 C37 110.1(7)
O3 C17 C31 107.1(6)
C37 C17 C31 109.6(6)
O3 C17 C4 108.8(5)
C37 C17 C4 111.0(6)
C31 C17 C4 110.2(7)
O1 C18 C36 109.4(6)
O1 C18 C45 106.5(7)
C36 C18 C45 113.8(9)
C10 C58 C9 113.0(6)
O55 C20 O1 108.3(5)
O55 C20 C11 109.9(5)
O1 C20 C11 107.8(6)
O6 C23 O7 112.2(6)
O6 C23 C24 107.2(6)
O7 C23 C24 110.4(6)
O55 C24 C23 109.4(6)
O55 C24 C25 107.9(6)
C23 C24 C25 111.0(6)
O27 C25 C29 110.9(7)
O27 C25 C24 111.9(6)
C29 C25 C24 109.4(6)
O22 C29 C34 110.7(7)
O22 C29 C25 111.4(7)
C34 C29 C25 111.7(7)
C38 C30 C16 114.8(8)
C37 C32 C14 109.1(6)
O7 C34 C29 111.4(6)
O7 C34 C41 106.5(8)
C29 C34 C41 114.1(9)
O26 C36 C18 110.9(8)
O26 C36 C13 110.0(6)
C18 C36 C13 111.2(6)
C17 C37 C32 112.9(6)
O6 C38 C42 107.0(9)
O6 C38 C30 103.9(6)
C42 C38 C30 108.6(10)
O6 C38 C53 109.8(9)
C42 C38 C53 114.9(12)
C30 C38 C53 111.9(9)
C12 C39 C33 112.1(8)
C12 C39 C40 108.2(6)
C33 C39 C40 106.1(8)
C12 C39 C14 106.5(6)
C33 C39 C14 114.9(6)
C40 C39 C14 108.8(7)
C54 C42 C38 128(3)
C20 O55 C24 114.7(5)
C17 O3 H3 101.3
C16 C4 H4 109.5
C17 C4 H4 103.8
C9 C4 H4 102.6
C11 O8 H8 114.1
C12 C10 H10A 108.6
C58 C10 H10A 109.9
C12 C10 H10B 109.4
C58 C10 H10B 110.8
H10A C10 H10B 109.5
O8 C11 H11 109.1
C13 C11 H11 109.9
C20 C11 H11 109.1
O15 C12 H12 109.5
C10 C12 H12 106.0
C39 C12 H12 105.6
O21 C13 H13 109.2
C11 C13 H13 106.6
C36 C13 H13 107.5
C9 C14 H14 102.7
C32 C14 H14 109.7
C39 C14 H14 100.6
C12 O15 H15 97.6
C30 C16 H16A 108.6
C4 C16 H16A 110.3
C30 C16 H16B 108.4
C4 C16 H16B 108.8
H16A C16 H16B 109.5
O1 C18 H18 110.2
C36 C18 H18 109.1
C45 C18 H18 107.8
C10 C58 H58A 107.4
C9 C58 H58A 109.8
C10 C58 H58B 107.7
C9 C58 H58B 109.4
H58A C58 H58B 109.5
O55 C20 H20 110.6
O1 C20 H20 111.2
C11 C20 H20 109.1
C29 O22 H22 140.1
O6 C23 H23 109.2
O7 C23 H23 109.2
C24 C23 H23 108.6
O55 C24 H24 110.2
C23 C24 H24 108.8
C25 C24 H24 109.5
O27 C25 H25 107.9
C29 C25 H25 107.7
C24 C25 H25 109.0
C36 O26 H26 126.1
O22 C29 H29 108.9
C34 C29 H29 106.9
C25 C29 H29 107.2
C38 C30 H30 125.1
C16 C30 H30 120.1
C17 C31 H31A 109.3
C17 C31 H31B 110.8
H31A C31 H31B 109.5
C17 C31 H31C 108.3
H31A C31 H31C 109.5
H31B C31 H31C 109.5
C37 C32 H32A 109.9
C14 C32 H32A 109.7
C37 C32 H32B 109.3
C14 C32 H32B 109.4
H32A C32 H32B 109.5
C39 C33 H33A 110.4
C39 C33 H33B 110.3
H33A C33 H33B 109.5
C39 C33 H33C 107.7
H33A C33 H33C 109.5
H33B C33 H33C 109.5
O7 C34 H34 108.4
C29 C34 H34 108.3
C41 C34 H34 107.9
C9 C35 H35A 109.2
C9 C35 H35B 109.5
H35A C35 H35B 109.5
C9 C35 H35C 109.6
H35A C35 H35C 109.5
H35B C35 H35C 109.5
O26 C36 H36 107.4
C18 C36 H36 109.0
C13 C36 H36 108.2
C17 C37 H37A 109.0
C32 C37 H37A 108.0
C17 C37 H37B 109.4
C32 C37 H37B 107.9
H37A C37 H37B 109.5
C39 C40 H40A 110.2
C39 C40 H40B 108.6
H40A C40 H40B 109.5
C39 C40 H40C 109.6
H40A C40 H40C 109.5
H40B C40 H40C 109.5
C34 C41 H41A 109.7
C34 C41 H41B 107.8
H41A C41 H41B 109.5
C34 C41 H41C 110.9
H41A C41 H41C 109.5
H41B C41 H41C 109.5
C54 C42 H42 112.6
C38 C42 H42 119.5
C18 C45 H45A 112.2
C18 C45 H45B 110.1
H45A C45 H45B 109.5
C18 C45 H45C 106.1
H45A C45 H45C 109.5
H45B C45 H45C 109.5
C38 C53 H53A 108.9
C38 C53 H53B 110.3
H53A C53 H53B 109.5
C38 C53 H53C 109.1
H53A C53 H53C 109.5
H53B C53 H53C 109.5
C42 C54 H54A 121.6
C42 C54 H54B 118.0
H54A C54 H54B 120.0

loop_
_geom_bond_atom_site_label_1
_geom_bond_atom_site_label_2
_geom_bond_distance
O1 C18 1.412(9)
O1 C20 1.426(8)
O3 C17 1.444(8)
C4 C16 1.541(10)
C4 C17 1.560(9)
C4 C9 1.574(9)
O6 C23 1.397(9)
O6 C38 1.459(10)
O7 C23 1.414(10)
O7 C34 1.440(11)
O8 C11 1.416(10)
C9 C14 1.527(9)
C9 C35 1.531(9)
C9 C58 1.546(9)
C10 C12 1.515(12)
C10 C58 1.536(10)
C11 C13 1.465(11)
C11 C20 1.513(10)
C12 O15 1.456(9)
C12 C39 1.519(12)
C13 O21 1.440(10)
C13 C36 1.511(12)
C14 C32 1.541(10)
C14 C39 1.551(10)
C16 C30 1.533(12)
C17 C37 1.484(12)
C17 C31 1.540(11)
C18 C36 1.487(13)
C18 C45 1.504(13)
C20 O55 1.381(8)
O22 C29 1.410(10)
C23 C24 1.476(11)
C24 O55 1.452(9)
C24 C25 1.526(11)
C25 O27 1.420(10)
C25 C29 1.500(11)
O26 C36 1.437(10)
C29 C34 1.492(13)
C30 C38 1.516(12)
C32 C37 1.538(13)
C33 C39 1.528(11)
C34 C41 1.514(13)
C38 C42 1.497(17)
C38 C53 1.531(17)
C39 C40 1.541(12)
C42 C54 1.25(3)
O43 O59 1.76(4)
O3 H3 0.9194
C4 H4 0.9598
O8 H8 1.1690
C10 H10A 0.9599
C10 H10B 0.9600
C11 H11 0.9603
C12 H12 0.9599
C13 H13 0.9602
C14 H14 0.9597
O15 H15 1.1280
C16 H16A 0.9599
C16 H16B 0.9599
C18 H18 0.9598
C58 H58A 0.9601
C58 H58B 0.9600
C20 H20 0.9604
O22 H22 0.9001
C23 H23 0.9600
C24 H24 0.9601
C25 H25 0.9599
O26 H26 1.1552
C29 H29 0.9599
C30 H30 0.9599
C31 H31A 0.9600
C31 H31B 0.9602
C31 H31C 0.9601
C32 H32A 0.9600
C32 H32B 0.9600
C33 H33A 0.9599
C33 H33B 0.9597
C33 H33C 0.9602
C34 H34 0.9597
C35 H35A 0.9600
C35 H35B 0.9600
C35 H35C 0.9598
C36 H36 0.9599
C37 H37A 0.9598
C37 H37B 0.9601
C40 H40A 0.9600
C40 H40B 0.9599
C40 H40C 0.9601
C41 H41A 0.9600
C41 H41B 0.9600
C41 H41C 0.9602
C42 H42 0.9601
C45 H45A 0.9599
C45 H45B 0.9600
C45 H45C 0.9603
C53 H53A 0.9600
C53 H53B 0.9600
C53 H53C 0.9597
C54 H54A 0.9599
C54 H54B 0.9603
